data_4088677
loop_
_publ_author_name
'Carpenter, Alex E.'
'Rheingold, Arnold L.'
'Figueroa, Joshua S.'

_publ_section_title
;
 A Well-Defined Isocyano Analogue of HCo(CO)4. 1: Synthesis,
 Decomposition, and Catalytic 1,1-Hydrogenation of Isocyanides
;
_journal_issue 14
_journal_name_full Organometallics
_journal_page_first 2309
_journal_paper_doi 10.1021/acs.organomet.6b00297
_journal_volume 35
_journal_year 2016
_chemical_formula_moiety 'C78 H76 Co N3 O3, 2(C2.48 H6), 0.05(C7 H8)'
_chemical_formula_sum 'C83.28 H88.37 Co N3 O3'
_chemical_formula_weight 1238.23
_chemical_melting_point ?
_chemical_name_common Co(Mes2NCC(H)NArMes2)(CO)3(CNArMes2)
_space_group_crystal_system orthorhombic
_space_group_IT_number 62
_space_group_name_Hall '-P 2ac 2n'
_space_group_name_H-M_alt 'P n m a'
_atom_sites_solution_hydrogens mixed
_atom_sites_solution_primary iterative
_audit_creation_date 2015-02-22
_audit_creation_method
;
Olex2 1.2
(compiled 2015.01.26 svn.r3150 for OlexSys, GUI svn.r4998)
;
_cell_angle_alpha 90
_cell_angle_beta 90
_cell_angle_gamma 90
_cell_formula_units_Z 4
_cell_length_a 26.2209(13)
_cell_length_b 18.8401(9)
_cell_length_c 14.1228(7)
_cell_measurement_reflns_used 8362
_cell_measurement_temperature 100.0
_cell_measurement_theta_max 25.42
_cell_measurement_theta_min 2.38
_cell_volume 6976.7(6)
_computing_cell_refinement 'SAINT v7.68A (Bruker, 2009)'
_computing_data_reduction 'SAINT v7.68A (Bruker, 2009)'
_computing_molecular_graphics 'Olex2 (Dolomanov et al., 2009)'
_computing_publication_material 'Olex2 (Dolomanov et al., 2009)'
_computing_structure_refinement 'XL (Sheldrick, 2008)'
_computing_structure_solution 'olex2.solve (Bourhis et al., 2015)'
_diffrn_ambient_temperature 100.0
_diffrn_measured_fraction_theta_full 1.000
_diffrn_measured_fraction_theta_max 0.998
_diffrn_measurement_device_type 'Bruker APEX-II CCD'
_diffrn_measurement_method '\f and \w scans'
_diffrn_radiation_monochromator graphite
_diffrn_radiation_type MoK\a
_diffrn_radiation_wavelength 0.71073
_diffrn_reflns_av_R_equivalents 0.0381
_diffrn_reflns_av_unetI/netI 0.0338
_diffrn_reflns_Laue_measured_fraction_full 1.000
_diffrn_reflns_Laue_measured_fraction_max 0.998
_diffrn_reflns_limit_h_max 30
_diffrn_reflns_limit_h_min -31
_diffrn_reflns_limit_k_max 22
_diffrn_reflns_limit_k_min -13
_diffrn_reflns_limit_l_max 17
_diffrn_reflns_limit_l_min -16
_diffrn_reflns_number 28752
_diffrn_reflns_point_group_measured_fraction_full 1.000
_diffrn_reflns_point_group_measured_fraction_max 0.998
_diffrn_reflns_theta_full 25.000
_diffrn_reflns_theta_max 25.481
_diffrn_reflns_theta_min 1.553
_diffrn_standards_number 0
_exptl_absorpt_coefficient_mu 0.297
_exptl_absorpt_correction_T_max 0.7452
_exptl_absorpt_correction_T_min 0.6245
_exptl_absorpt_correction_type multi-scan
_exptl_absorpt_process_details
;
SADABS-2008/1 (Bruker,2008) was used for absorption correction.
wR2(int) was 0.0501 before and 0.0438 after correction.
The Ratio of minimum to maximum transmission is 0.8380.
The \l/2 correction factor is 0.0015.
;
_exptl_crystal_colour 'Lusterous Yellow'
_exptl_crystal_colour_lustre Lusterous
_exptl_crystal_colour_modifier Yellow
_exptl_crystal_density_diffrn 1.179
_exptl_crystal_density_meas ?
_exptl_crystal_density_method 'not measured'
_exptl_crystal_description block
_exptl_crystal_F_000 2640
_exptl_crystal_size_max 0.3
_exptl_crystal_size_mid 0.2
_exptl_crystal_size_min 0.2
_refine_diff_density_max 0.352
_refine_diff_density_min -0.475
_refine_diff_density_rms 0.049
_refine_ls_extinction_method none
_refine_ls_goodness_of_fit_ref 1.028
_refine_ls_hydrogen_treatment mixed
_refine_ls_matrix_type full
_refine_ls_number_parameters 455
_refine_ls_number_reflns 6678
_refine_ls_number_restraints 28
_refine_ls_restrained_S_all 1.030
_refine_ls_R_factor_all 0.0484
_refine_ls_R_factor_gt 0.0392
_refine_ls_shift/su_max 0.002
_refine_ls_shift/su_mean 0.000
_refine_ls_structure_factor_coef Fsqd
_refine_ls_weighting_details 'w=1/[\s^2^(Fo^2^)+(0.0562P)^2^+4.0864P] where P=(Fo^2^+2Fc^2^)/3'
_refine_ls_weighting_scheme calc
_refine_ls_wR_factor_gt 0.1049
_refine_ls_wR_factor_ref 0.1103
_reflns_Friedel_coverage 0.000
_reflns_number_gt 5615
_reflns_number_total 6678
_reflns_threshold_expression 'I > 2\s(I)'
_cod_data_source_file om6b00297_si_002.cif
_cod_data_source_block jfig569_0ma
_cod_depositor_comments
;
The following automatic conversions were performed:

data item '_chemical_melting_point' value 'not measured' was changed
to '?' -- the value is undefined or not given.

data item '_exptl_crystal_density_meas' value 'not measured' was
changed to '?' -- the value is perceived as not measured.

Automatic conversion script
Id: cif_fix_values 6909 2019-04-08 15:41:33Z antanas 
;
_cod_database_code 4088677
_shelx_space_group_comment
;
The symmetry employed for this shelxl refinement is uniquely defined
by the following loop, which should always be used as a source of
symmetry information in preference to the above space-group names.
They are only intended as comments.
;
_shelx_estimated_absorpt_t_max 0.943
_shelx_estimated_absorpt_t_min 0.916
_olex2_refinement_description
;
1. Fixed Uiso
 At 1.2 times of:
  All C(H) groups, All C(H,H) groups
 At 1.5 times of:
  All C(H,H,H) groups
2. Restrained distances
 H6SC-C12S
 2.666 with sigma of 0.02
 H6SB-C12S
 2.684 with sigma of 0.02
 H6SA-H1SC
 2.27 with sigma of 0.02
3. Restrained planarity
 C6S, C7S, C8S, C9S, C10S, C11S, C12S
 with sigma of 0.1
4. Uiso/Uaniso restraints and constraints
Uanis(C7S) = Uanis(C8S) = Uanis(C6S) = Uanis(C9S) = Uanis(C10S) = Uanis(C11S) =
Uanis(C12S) = Uanis(C52) = Uanis(C50) = Uanis(C49) = Uanis(C51)
5. Rigid body (RIGU) restrains
 C1S, C2S, C3S, C4S, C5S
 with sigma for 1-2 distances of 0.004 and sigma for 1-3 distances of 0.004
6. Others
 Sof(C6S)=Sof(H6SA)=Sof(H6SB)=Sof(H6SC)=Sof(C9S)=Sof(H9S)=Sof(C10S)=Sof(H10S)=
 Sof(C11S)=Sof(H11S)=Sof(C12S)=Sof(H12S)=Sof(C7S)=Sof(C8S)=Sof(H8S)=0.5*(1-
 FVAR(2))
 Sof(C5S)=0.5*FVAR(2)
 Fixed Sof: C1S(0.5) H1SA(0.5) H1SB(0.5) H1SC(0.5) C2S(0.5) H2SA(0.5)
 H2SB(0.5) C3S(0.5) H3SA(0.5) H3SB(0.5) C4S(0.5) H4SA(0.5) H4SB(0.5) H5SA(0.5)
 H5SB(0.5) H5SC(0.5)
 Fixed X: C6S(0.584419)
 Fixed Y: C6S(0.25348)
 Fixed Z: C6S(-0.023992)
7.a Secondary CH2 refined with riding coordinates:
 C2S(H2SA,H2SB), C3S(H3SA,H3SB), C4S(H4SA,H4SB)
7.b Aromatic/amide H refined with riding coordinates:
 C10(H10), C11(H11), C25(H25), C28(H28), C34(H34), C35(H35), C49(H49),
 C52(H52), C58(H58), C59(H59), C73(H73), C76(H76), C9S(H9S), C10S(H10S),
 C11S(H11S), C12S(H12S), C8S(H8S)
7.c Fitted hexagon refined as free rotating group:
 C9S(C10S,C11S,C12S,C7S,C8S)
7.d Idealised Me refined as rotating group:
 C24(H24A,H24B,H24C), C27(H27A,H27B,H27C), C30(H30A,H30B,H30C), C48(H48A,H48B,
 H48C), C51(H51A,H51B,H51C), C54(H54A,H54B,H54C), C72(H72A,H72B,H72C), C75(H75A,
 H75B,H75C), C78(H78A,H78B,H78C), C1S(H1SA,H1SB,H1SC), C5S(H5SA,H5SB,H5SC),
 C6S(H6SA,H6SB,H6SC)
;
_shelx_shelxl_version_number 2014/7
_olex2_submission_special_instructions 'No special instructions were received'

loop_
_space_group_symop_operation_xyz
'x, y, z'
'-x+1/2, -y, z+1/2'
'x+1/2, -y+1/2, -z+1/2'
'-x, y+1/2, -z'
'-x, -y, -z'
'x-1/2, y, -z-1/2'
'-x-1/2, y-1/2, z-1/2'
'x, -y-1/2, z'

loop_
_atom_site_label
_atom_site_type_symbol
_atom_site_fract_x
_atom_site_fract_y
_atom_site_fract_z
_atom_site_U_iso_or_equiv
_atom_site_adp_type
_atom_site_occupancy
_atom_site_site_symmetry_order
_atom_site_calc_flag
_atom_site_refinement_flags_posn
_atom_site_refinement_flags_adp
_atom_site_refinement_flags_occupancy
_atom_site_disorder_assembly
_atom_site_disorder_group
H2 H 0.4036(10) 0.2500 0.568(2) 0.024(7) Uiso 1 2 d S T P . .
C1 C 0.35815(9) 0.2500 0.68891(17) 0.0169(5) Uani 1 2 d S T P . .
C2 C 0.40798(9) 0.2500 0.63689(18) 0.0183(5) Uani 1 2 d S T P . .
C4 C 0.38511(7) 0.16215(10) 0.81389(12) 0.0236(4) Uani 1 1 d . . . . .
C5 C 0.29148(9) 0.2500 0.85939(17) 0.0211(5) Uani 1 2 d S T P . .
C6 C 0.37777(9) 0.2500 0.95809(18) 0.0188(5) Uani 1 2 d S T P . .
C7 C 0.41494(9) 0.2500 1.12551(17) 0.0180(5) Uani 1 2 d S T P . .
C10 C 0.46175(10) 0.2500 1.29958(18) 0.0247(6) Uani 1 2 d S T P . .
H10 H 0.4784 0.2500 1.3593 0.030 Uiso 1 2 calc RS T P . .
C11 C 0.44964(7) 0.18607(10) 1.25605(13) 0.0230(4) Uani 1 1 d . . . . .
H11 H 0.4576 0.1427 1.2870 0.028 Uiso 1 1 calc R . . . .
C12 C 0.42595(6) 0.18455(9) 1.16765(12) 0.0197(4) Uani 1 1 d . . . . .
C22 C 0.41143(6) 0.11620(9) 1.12117(12) 0.0197(4) Uani 1 1 d . . . . .
C23 C 0.43844(6) 0.09148(9) 1.04177(13) 0.0200(4) Uani 1 1 d . . . . .
C24 C 0.48342(7) 0.13170(10) 1.00171(13) 0.0245(4) Uani 1 1 d . . . . .
H24A H 0.5025 0.1539 1.0535 0.037 Uiso 1 1 calc GR . . . .
H24B H 0.4712 0.1685 0.9582 0.037 Uiso 1 1 calc GR . . . .
H24C H 0.5057 0.0988 0.9675 0.037 Uiso 1 1 calc GR . . . .
C25 C 0.42286(7) 0.02844(9) 0.99871(13) 0.0234(4) Uani 1 1 d . . . . .
H25 H 0.4414 0.0111 0.9458 0.028 Uiso 1 1 calc R . . . .
C26 C 0.38083(7) -0.00971(10) 1.03126(14) 0.0251(4) Uani 1 1 d . . . . .
C27 C 0.36345(8) -0.07641(11) 0.98167(15) 0.0353(5) Uani 1 1 d . . . . .
H27A H 0.3391 -0.0641 0.9317 0.053 Uiso 1 1 calc GR . . . .
H27B H 0.3470 -0.1081 1.0275 0.053 Uiso 1 1 calc GR . . . .
H27C H 0.3930 -0.1004 0.9536 0.053 Uiso 1 1 calc GR . . . .
C28 C 0.35498(7) 0.01556(10) 1.11021(14) 0.0245(4) Uani 1 1 d . . . . .
H28 H 0.3262 -0.0100 1.1330 0.029 Uiso 1 1 calc R . . . .
C29 C 0.36995(7) 0.07731(10) 1.15711(13) 0.0225(4) Uani 1 1 d . . . . .
C30 C 0.34169(8) 0.10007(11) 1.24512(14) 0.0311(5) Uani 1 1 d . . . . .
H30A H 0.3612 0.0861 1.3013 0.047 Uiso 1 1 calc GR . . . .
H30B H 0.3082 0.0771 1.2467 0.047 Uiso 1 1 calc GR . . . .
H30C H 0.3373 0.1517 1.2446 0.047 Uiso 1 1 calc GR . . . .
C31 C 0.49417(9) 0.2500 0.61227(16) 0.0171(5) Uani 1 2 d S T P . .
C34 C 0.57748(10) 0.2500 0.4900(2) 0.0278(6) Uani 1 2 d S T P . .
H34 H 0.6053 0.2500 0.4468 0.033 Uiso 1 2 calc RS T P . .
C35 C 0.55704(7) 0.18646(10) 0.52176(14) 0.0246(4) Uani 1 1 d . . . . .
H35 H 0.5716 0.1430 0.5010 0.030 Uiso 1 1 calc R . . . .
C36 C 0.51556(6) 0.18506(9) 0.58370(12) 0.0192(4) Uani 1 1 d . . . . .
C46 C 0.49638(6) 0.11528(9) 0.62127(12) 0.0186(4) Uani 1 1 d . . . . .
C47 C 0.45885(6) 0.07629(9) 0.57332(12) 0.0203(4) Uani 1 1 d . . . . .
C48 C 0.43625(8) 0.10099(11) 0.48109(13) 0.0298(4) Uani 1 1 d . . . . .
H48A H 0.4472 0.0692 0.4300 0.045 Uiso 1 1 calc GR . . . .
H48B H 0.4479 0.1494 0.4676 0.045 Uiso 1 1 calc GR . . . .
H48C H 0.3990 0.1004 0.4856 0.045 Uiso 1 1 calc GR . . . .
C49 C 0.44218(7) 0.01212(9) 0.61213(13) 0.0240(2) Uani 1 1 d . . . . .
H49 H 0.4165 -0.0141 0.5800 0.029 Uiso 1 1 calc R . . . .
C50 C 0.46184(7) -0.01450(9) 0.69569(13) 0.0240(2) Uani 1 1 d . . . . .
C51 C 0.44014(7) -0.08160(9) 0.73819(13) 0.0240(2) Uani 1 1 d . . . . .
H51A H 0.4417 -0.1199 0.6914 0.036 Uiso 1 1 calc GR . . . .
H51B H 0.4046 -0.0735 0.7567 0.036 Uiso 1 1 calc GR . . . .
H51C H 0.4601 -0.0949 0.7941 0.036 Uiso 1 1 calc GR . . . .
C52 C 0.50033(7) 0.02354(9) 0.74080(14) 0.0240(2) Uani 1 1 d . . . . .
H52 H 0.5152 0.0050 0.7970 0.029 Uiso 1 1 calc R . . . .
C53 C 0.51756(6) 0.08826(10) 0.70515(13) 0.0223(4) Uani 1 1 d . . . . .
C54 C 0.55791(8) 0.12961(11) 0.75803(15) 0.0330(5) Uani 1 1 d . . . . .
H54A H 0.5433 0.1741 0.7814 0.049 Uiso 1 1 calc GR . . . .
H54B H 0.5864 0.1401 0.7153 0.049 Uiso 1 1 calc GR . . . .
H54C H 0.5703 0.1014 0.8116 0.049 Uiso 1 1 calc GR . . . .
C55 C 0.26887(9) 0.2500 0.65979(16) 0.0171(5) Uani 1 2 d S T P . .
C58 C 0.16673(10) 0.2500 0.7115(2) 0.0264(6) Uani 1 2 d S T P . .
H58 H 0.1323 0.2500 0.7323 0.032 Uiso 1 2 calc RS T P . .
C59 C 0.19199(7) 0.31359(10) 0.69629(13) 0.0238(4) Uani 1 1 d . . . . .
H59 H 0.1741 0.3570 0.7045 0.029 Uiso 1 1 calc R . . . .
C60 C 0.24322(6) 0.31523(9) 0.66912(12) 0.0192(4) Uani 1 1 d . . . . .
C70 C 0.26701(6) 0.38561(9) 0.64455(13) 0.0215(4) Uani 1 1 d . . . . .
C71 C 0.27386(7) 0.43917(10) 0.71297(14) 0.0254(4) Uani 1 1 d . . . . .
C72 C 0.26195(8) 0.42787(11) 0.81640(14) 0.0329(5) Uani 1 1 d . . . . .
H72A H 0.2262 0.4134 0.8233 0.049 Uiso 1 1 calc GR . . . .
H72B H 0.2677 0.4722 0.8512 0.049 Uiso 1 1 calc GR . . . .
H72C H 0.2842 0.3907 0.8419 0.049 Uiso 1 1 calc GR . . . .
C73 C 0.29174(7) 0.50576(10) 0.68441(16) 0.0319(5) Uani 1 1 d . . . . .
H73 H 0.2966 0.5415 0.7310 0.038 Uiso 1 1 calc R . . . .
C74 C 0.30255(7) 0.52154(11) 0.59069(17) 0.0349(5) Uani 1 1 d . . . . .
C75 C 0.31930(9) 0.59489(12) 0.5595(2) 0.0542(7) Uani 1 1 d . . . . .
H75A H 0.3393 0.6172 0.6100 0.081 Uiso 1 1 calc GR . . . .
H75B H 0.2892 0.6240 0.5459 0.081 Uiso 1 1 calc GR . . . .
H75C H 0.3403 0.5909 0.5023 0.081 Uiso 1 1 calc GR . . . .
C76 C 0.29626(7) 0.46794(11) 0.52452(16) 0.0337(5) Uani 1 1 d . . . . .
H76 H 0.3043 0.4774 0.4601 0.040 Uiso 1 1 calc R . . . .
C77 C 0.27857(7) 0.40060(10) 0.54910(14) 0.0266(4) Uani 1 1 d . . . . .
C78 C 0.27172(8) 0.34665(11) 0.47161(14) 0.0318(5) Uani 1 1 d . . . . .
H78A H 0.2408 0.3188 0.4837 0.048 Uiso 1 1 calc GR . . . .
H78B H 0.3014 0.3150 0.4700 0.048 Uiso 1 1 calc GR . . . .
H78C H 0.2685 0.3710 0.4106 0.048 Uiso 1 1 calc GR . . . .
N1 N 0.32064(7) 0.2500 0.63198(14) 0.0172(4) Uani 1 2 d S T P . .
N2 N 0.45159(7) 0.2500 0.67519(14) 0.0181(4) Uani 1 2 d S T P . .
N6 N 0.39174(7) 0.2500 1.03574(15) 0.0185(4) Uani 1 2 d S T P . .
O4 O 0.39843(6) 0.10540(8) 0.80241(10) 0.0374(4) Uani 1 1 d . . . . .
O5 O 0.25201(7) 0.2500 0.89298(13) 0.0301(4) Uani 1 2 d S T P . .
Co1 Co 0.35973(2) 0.2500 0.83075(2) 0.01627(10) Uani 1 2 d S T P . .
C1S C 0.59752(15) 0.2441(14) 0.1527(3) 0.039(2) Uani 0.5 1 d . U . A -1
H1SA H 0.5853 0.2721 0.2066 0.058 Uiso 0.5 1 calc GR . . A -1
H1SB H 0.5784 0.1994 0.1494 0.058 Uiso 0.5 1 calc GR . . A -1
H1SC H 0.5924 0.2709 0.0941 0.058 Uiso 0.5 1 calc DGR . . A -1
C2S C 0.65307(16) 0.2284(2) 0.1651(3) 0.0413(12) Uani 0.5 1 d . U . A -1
H2SA H 0.6575 0.1784 0.1455 0.050 Uiso 0.5 1 calc R . . A -1
H2SB H 0.6708 0.2574 0.1168 0.050 Uiso 0.5 1 calc R . . A -1
C3S C 0.68042(17) 0.2358(4) 0.2450(3) 0.045(2) Uani 0.5 1 d . U . A -1
H3SA H 0.6790 0.1884 0.2752 0.054 Uiso 0.5 1 calc R . . A -1
H3SB H 0.6594 0.2672 0.2854 0.054 Uiso 0.5 1 calc R . . A -1
C4S C 0.73469(15) 0.2608(7) 0.2613(3) 0.040(3) Uani 0.5 1 d . U . A -1
H4SA H 0.7348 0.3133 0.2645 0.048 Uiso 0.5 1 calc R . . A -1
H4SB H 0.7557 0.2467 0.2062 0.048 Uiso 0.5 1 calc R . . A -1
C5S C 0.7595(2) 0.2316(3) 0.3514(3) 0.0502(18) Uani 0.4767(14) 1 d . U . A -1
H5SA H 0.7617 0.1798 0.3471 0.075 Uiso 0.5 1 calc GR . . A -1
H5SB H 0.7387 0.2448 0.4064 0.075 Uiso 0.5 1 calc GR . . A -1
H5SC H 0.7938 0.2516 0.3582 0.075 Uiso 0.5 1 calc GR . . A -1
C6S C 0.5844 0.2535 -0.0240 0.0240(2) Uani 0.0233(14) 1 d . . . A -2
H6SA H 0.6116 0.2605 -0.0707 0.036 Uiso 0.0233(14) 1 calc DGR . . A -2
H6SB H 0.5602 0.2930 -0.0276 0.036 Uiso 0.0233(14) 1 calc DGR . . A -2
H6SC H 0.5666 0.2088 -0.0373 0.036 Uiso 0.0233(14) 1 calc DGR . . A -2
C9S C 0.6791(10) 0.252(7) 0.172(2) 0.0240(2) Uani 0.0233(14) 1 d . . . A -2
H9S H 0.7149 0.2552 0.1806 0.029 Uiso 0.0233(14) 1 calc R . . A -2
C10S C 0.6471(12) 0.246(5) 0.2500(18) 0.0240(2) Uani 0.0233(14) 1 d G . . A -2
H10S H 0.6611 0.2443 0.3120 0.029 Uiso 0.0233(14) 1 calc R . . A -2
C11S C 0.5946(11) 0.242(4) 0.2373(10) 0.0240(2) Uani 0.0233(14) 1 d G . . A -2
H11S H 0.5727 0.2375 0.2906 0.029 Uiso 0.0233(14) 1 calc R . . A -2
C12S C 0.5741(10) 0.244(4) 0.1466(11) 0.0240(2) Uani 0.0233(14) 1 d DG . . A -2
H12S H 0.5382 0.2415 0.1379 0.029 Uiso 0.0233(14) 1 calc R . . A -2
C7S C 0.6061(12) 0.2507(18) 0.0686(10) 0.0240(2) Uani 0.0233(14) 1 d G . . A -2
C8S C 0.6585(11) 0.255(5) 0.081(2) 0.0240(2) Uani 0.0233(14) 1 d G . . A -2
H8S H 0.6804 0.2591 0.0279 0.029 Uiso 0.0233(14) 1 calc R . . A -2

loop_
_atom_site_aniso_label
_atom_site_aniso_U_11
_atom_site_aniso_U_22
_atom_site_aniso_U_33
_atom_site_aniso_U_23
_atom_site_aniso_U_13
_atom_site_aniso_U_12
C1 0.0179(12) 0.0168(11) 0.0158(12) 0.000 0.0007(9) 0.000
C2 0.0182(12) 0.0200(12) 0.0167(13) 0.000 0.0011(10) 0.000
C4 0.0258(9) 0.0285(11) 0.0165(9) 0.0020(8) 0.0010(7) 0.0036(8)
C5 0.0216(13) 0.0262(13) 0.0155(12) 0.000 -0.0022(10) 0.000
C6 0.0184(12) 0.0178(12) 0.0200(14) 0.000 0.0018(10) 0.000
C7 0.0167(11) 0.0227(12) 0.0146(12) 0.000 0.0001(9) 0.000
C10 0.0247(13) 0.0330(15) 0.0164(12) 0.000 -0.0037(10) 0.000
C11 0.0248(9) 0.0246(10) 0.0196(9) 0.0036(8) -0.0004(7) 0.0029(7)
C12 0.0191(8) 0.0229(9) 0.0173(9) 0.0014(7) 0.0029(7) 0.0012(7)
C22 0.0223(9) 0.0179(8) 0.0188(9) 0.0026(7) -0.0024(7) 0.0027(7)
C23 0.0207(9) 0.0188(9) 0.0206(9) 0.0035(7) -0.0013(7) 0.0030(7)
C24 0.0244(9) 0.0246(9) 0.0244(9) 0.0005(8) 0.0038(8) 0.0018(8)
C25 0.0273(10) 0.0218(9) 0.0212(9) -0.0009(7) 0.0025(7) 0.0056(8)
C26 0.0279(10) 0.0204(9) 0.0271(10) -0.0006(8) -0.0001(8) 0.0009(8)
C27 0.0406(12) 0.0283(11) 0.0368(12) -0.0079(9) 0.0053(9) -0.0062(9)
C28 0.0240(9) 0.0214(9) 0.0281(10) 0.0025(8) 0.0026(8) -0.0029(7)
C29 0.0232(9) 0.0227(9) 0.0217(9) 0.0025(7) 0.0010(7) 0.0018(7)
C30 0.0306(11) 0.0332(11) 0.0295(11) -0.0045(9) 0.0092(8) -0.0054(9)
C31 0.0138(11) 0.0223(12) 0.0152(12) 0.000 -0.0015(9) 0.000
C34 0.0206(13) 0.0284(14) 0.0344(16) 0.000 0.0122(11) 0.000
C35 0.0219(9) 0.0219(10) 0.0300(11) -0.0014(8) 0.0053(8) 0.0040(7)
C36 0.0171(8) 0.0200(9) 0.0205(9) 0.0000(7) -0.0009(7) 0.0000(7)
C46 0.0170(8) 0.0174(8) 0.0215(9) -0.0022(7) 0.0043(7) 0.0021(7)
C47 0.0200(8) 0.0207(9) 0.0202(9) -0.0014(7) 0.0022(7) 0.0016(7)
C48 0.0348(11) 0.0303(11) 0.0242(10) 0.0045(8) -0.0053(8) -0.0061(9)
C49 0.0232(5) 0.0216(5) 0.0272(5) 0.0014(4) 0.0018(4) 0.0016(4)
C50 0.0232(5) 0.0216(5) 0.0272(5) 0.0014(4) 0.0018(4) 0.0016(4)
C51 0.0232(5) 0.0216(5) 0.0272(5) 0.0014(4) 0.0018(4) 0.0016(4)
C52 0.0232(5) 0.0216(5) 0.0272(5) 0.0014(4) 0.0018(4) 0.0016(4)
C53 0.0175(8) 0.0235(9) 0.0259(10) 0.0002(8) 0.0000(7) 0.0007(7)
C54 0.0296(10) 0.0348(11) 0.0345(12) 0.0053(9) -0.0100(9) -0.0077(9)
C55 0.0145(11) 0.0221(12) 0.0146(12) 0.000 0.0000(9) 0.000
C58 0.0157(12) 0.0275(14) 0.0361(16) 0.000 0.0047(11) 0.000
C59 0.0189(9) 0.0223(9) 0.0303(10) -0.0005(8) 0.0021(7) 0.0039(7)
C60 0.0187(8) 0.0210(9) 0.0180(9) -0.0001(7) -0.0009(7) -0.0009(7)
C70 0.0128(8) 0.0206(9) 0.0312(10) 0.0031(8) 0.0004(7) 0.0025(7)
C71 0.0172(9) 0.0217(9) 0.0374(11) 0.0001(8) -0.0008(8) 0.0034(7)
C72 0.0342(11) 0.0261(10) 0.0382(12) -0.0077(9) 0.0012(9) 0.0020(9)
C73 0.0195(9) 0.0212(10) 0.0550(14) -0.0004(9) -0.0061(9) 0.0007(8)
C74 0.0179(9) 0.0251(10) 0.0617(15) 0.0152(10) -0.0045(9) -0.0007(8)
C75 0.0365(12) 0.0331(13) 0.093(2) 0.0282(13) -0.0134(13) -0.0081(10)
C76 0.0214(10) 0.0342(11) 0.0454(13) 0.0181(10) 0.0015(9) 0.0009(8)
C77 0.0177(9) 0.0272(10) 0.0350(11) 0.0085(8) -0.0001(8) 0.0032(7)
C78 0.0332(11) 0.0365(11) 0.0258(10) 0.0091(9) 0.0022(8) 0.0032(9)
N1 0.0152(10) 0.0176(10) 0.0187(10) 0.000 0.0008(8) 0.000
N2 0.0159(10) 0.0171(10) 0.0213(11) 0.000 0.0027(8) 0.000
N6 0.0199(10) 0.0164(10) 0.0193(11) 0.000 0.0006(9) 0.000
O4 0.0518(9) 0.0298(8) 0.0304(8) -0.0004(6) 0.0025(7) 0.0163(7)
O5 0.0199(10) 0.0466(12) 0.0237(10) 0.000 0.0041(8) 0.000
Co1 0.01552(17) 0.01861(18) 0.01467(18) 0.000 0.00008(12) 0.000
C1S 0.0430(18) 0.015(7) 0.058(2) 0.008(4) 0.0051(16) -0.004(3)
C2S 0.038(2) 0.036(3) 0.050(3) -0.0111(17) 0.0086(18) -0.0033(16)
C3S 0.045(2) 0.053(7) 0.036(2) 0.010(2) 0.0138(16) -0.002(2)
C4S 0.0425(19) 0.043(8) 0.0355(18) 0.002(2) 0.0045(15) 0.006(2)
C5S 0.053(3) 0.057(5) 0.040(2) 0.006(2) 0.002(2) 0.007(2)
C6S 0.0232(5) 0.0216(5) 0.0272(5) 0.0014(4) 0.0018(4) 0.0016(4)
C9S 0.0232(5) 0.0216(5) 0.0272(5) 0.0014(4) 0.0018(4) 0.0016(4)
C10S 0.0232(5) 0.0216(5) 0.0272(5) 0.0014(4) 0.0018(4) 0.0016(4)
C11S 0.0232(5) 0.0216(5) 0.0272(5) 0.0014(4) 0.0018(4) 0.0016(4)
C12S 0.0232(5) 0.0216(5) 0.0272(5) 0.0014(4) 0.0018(4) 0.0016(4)
C7S 0.0232(5) 0.0216(5) 0.0272(5) 0.0014(4) 0.0018(4) 0.0016(4)
C8S 0.0232(5) 0.0216(5) 0.0272(5) 0.0014(4) 0.0018(4) 0.0016(4)

loop_
_atom_type_symbol
_atom_type_description
_atom_type_scat_dispersion_real
_atom_type_scat_dispersion_imag
_atom_type_scat_source
C C 0.0033 0.0016 'International Tables Vol C Tables 4.2.6.8 and 6.1.1.4'
H H 0.0000 0.0000 'International Tables Vol C Tables 4.2.6.8 and 6.1.1.4'
Co Co 0.3494 0.9721 'International Tables Vol C Tables 4.2.6.8 and 6.1.1.4'
N N 0.0061 0.0033 'International Tables Vol C Tables 4.2.6.8 and 6.1.1.4'
O O 0.0106 0.0060 'International Tables Vol C Tables 4.2.6.8 and 6.1.1.4'

loop_
_geom_angle_atom_site_label_1
_geom_angle_atom_site_label_2
_geom_angle_atom_site_label_3
_geom_angle
_geom_angle_site_symmetry_1
_geom_angle_site_symmetry_3
C2 C1 Co1 118.16(16) . .
N1 C1 C2 111.4(2) . .
N1 C1 Co1 130.45(18) . .
C1 C2 H2 112.6(16) . .
N2 C2 H2 122.0(16) . .
N2 C2 C1 125.3(2) . .
O4 C4 Co1 176.17(17) . .
O5 C5 Co1 168.1(2) . .
N6 C6 Co1 176.3(2) . .
C12 C7 C12 123.6(2) . 8_565
C12 C7 N6 118.21(11) . .
C12 C7 N6 118.21(11) 8_565 .
C11 C10 H10 119.9 8_565 .
C11 C10 H10 119.9 . .
C11 C10 C11 120.3(2) 8_565 .
C10 C11 H11 119.5 . .
C10 C11 C12 121.05(17) . .
C12 C11 H11 119.5 . .
C7 C12 C22 121.33(16) . .
C11 C12 C7 117.03(17) . .
C11 C12 C22 121.62(16) . .
C23 C22 C12 120.49(15) . .
C23 C22 C29 120.33(16) . .
C29 C22 C12 119.17(16) . .
C22 C23 C24 121.70(16) . .
C25 C23 C22 118.82(16) . .
C25 C23 C24 119.48(16) . .
C23 C24 H24A 109.5 . .
C23 C24 H24B 109.5 . .
C23 C24 H24C 109.5 . .
H24A C24 H24B 109.5 . .
H24A C24 H24C 109.5 . .
H24B C24 H24C 109.5 . .
C23 C25 H25 119.1 . .
C26 C25 C23 121.79(17) . .
C26 C25 H25 119.1 . .
C25 C26 C27 121.01(17) . .
C28 C26 C25 118.28(17) . .
C28 C26 C27 120.70(17) . .
C26 C27 H27A 109.5 . .
C26 C27 H27B 109.5 . .
C26 C27 H27C 109.5 . .
H27A C27 H27B 109.5 . .
H27A C27 H27C 109.5 . .
H27B C27 H27C 109.5 . .
C26 C28 H28 119.0 . .
C26 C28 C29 121.98(17) . .
C29 C28 H28 119.0 . .
C22 C29 C30 121.94(17) . .
C28 C29 C22 118.73(16) . .
C28 C29 C30 119.33(16) . .
C29 C30 H30A 109.5 . .
C29 C30 H30B 109.5 . .
C29 C30 H30C 109.5 . .
H30A C30 H30B 109.5 . .
H30A C30 H30C 109.5 . .
H30B C30 H30C 109.5 . .
C36 C31 C36 121.1(2) . 8_565
C36 C31 N2 119.42(11) 8_565 .
C36 C31 N2 119.42(11) . .
C35 C34 H34 120.3 8_565 .
C35 C34 H34 120.3 . .
C35 C34 C35 119.5(2) 8_565 .
C34 C35 H35 119.3 . .
C34 C35 C36 121.35(17) . .
C36 C35 H35 119.3 . .
C31 C36 C46 121.75(15) . .
C35 C36 C31 118.33(16) . .
C35 C36 C46 119.87(15) . .
C47 C46 C36 121.47(15) . .
C47 C46 C53 119.67(16) . .
C53 C46 C36 118.84(15) . .
C46 C47 C48 122.16(16) . .
C49 C47 C46 118.90(16) . .
C49 C47 C48 118.94(16) . .
C47 C48 H48A 109.5 . .
C47 C48 H48B 109.5 . .
C47 C48 H48C 109.5 . .
H48A C48 H48B 109.5 . .
H48A C48 H48C 109.5 . .
H48B C48 H48C 109.5 . .
C47 C49 H49 118.9 . .
C50 C49 C47 122.15(17) . .
C50 C49 H49 118.9 . .
C49 C50 C51 120.16(17) . .
C49 C50 C52 118.32(17) . .
C52 C50 C51 121.47(17) . .
C50 C51 H51A 109.5 . .
C50 C51 H51B 109.5 . .
C50 C51 H51C 109.5 . .
H51A C51 H51B 109.5 . .
H51A C51 H51C 109.5 . .
H51B C51 H51C 109.5 . .
C50 C52 H52 119.3 . .
C50 C52 C53 121.32(17) . .
C53 C52 H52 119.3 . .
C46 C53 C54 120.46(16) . .
C52 C53 C46 119.59(16) . .
C52 C53 C54 119.94(17) . .
C53 C54 H54A 109.5 . .
C53 C54 H54B 109.5 . .
C53 C54 H54C 109.5 . .
H54A C54 H54B 109.5 . .
H54A C54 H54C 109.5 . .
H54B C54 H54C 109.5 . .
C60 C55 C60 121.7(2) . 8_565
C60 C55 N1 119.02(11) . .
C60 C55 N1 119.02(11) 8_565 .
C59 C58 H58 120.2 . .
C59 C58 H58 120.2 8_565 .
C59 C58 C59 119.7(2) 8_565 .
C58 C59 H59 119.3 . .
C58 C59 C60 121.41(17) . .
C60 C59 H59 119.3 . .
C55 C60 C70 123.33(15) . .
C59 C60 C55 117.76(16) . .
C59 C60 C70 118.75(15) . .
C71 C70 C60 121.71(16) . .
C71 C70 C77 118.99(17) . .
C77 C70 C60 119.05(16) . .
C70 C71 C72 122.45(17) . .
C73 C71 C70 119.18(19) . .
C73 C71 C72 118.37(18) . .
C71 C72 H72A 109.5 . .
C71 C72 H72B 109.5 . .
C71 C72 H72C 109.5 . .
H72A C72 H72B 109.5 . .
H72A C72 H72C 109.5 . .
H72B C72 H72C 109.5 . .
C71 C73 H73 118.8 . .
C74 C73 C71 122.4(2) . .
C74 C73 H73 118.8 . .
C73 C74 C75 122.2(2) . .
C76 C74 C73 117.61(18) . .
C76 C74 C75 120.2(2) . .
C74 C75 H75A 109.5 . .
C74 C75 H75B 109.5 . .
C74 C75 H75C 109.5 . .
H75A C75 H75B 109.5 . .
H75A C75 H75C 109.5 . .
H75B C75 H75C 109.5 . .
C74 C76 H76 118.8 . .
C74 C76 C77 122.3(2) . .
C77 C76 H76 118.8 . .
C70 C77 C78 122.30(17) . .
C76 C77 C70 119.45(19) . .
C76 C77 C78 118.25(18) . .
C77 C78 H78A 109.5 . .
C77 C78 H78B 109.5 . .
C77 C78 H78C 109.5 . .
H78A C78 H78B 109.5 . .
H78A C78 H78C 109.5 . .
H78B C78 H78C 109.5 . .
C1 N1 C55 124.6(2) . .
C2 N2 C31 116.2(2) . .
C6 N6 C7 172.8(2) . .
C4 Co1 C1 82.84(6) . .
C4 Co1 C1 82.84(6) 8_565 .
C4 Co1 C4 133.74(12) . 8_565
C4 Co1 C5 112.95(6) . .
C4 Co1 C5 112.95(6) 8_565 .
C4 Co1 C6 91.94(6) . .
C4 Co1 C6 91.94(6) 8_565 .
C5 Co1 C1 101.55(10) . .
C5 Co1 C6 92.01(11) . .
C6 Co1 C1 166.44(10) . .
H1SA C1S H1SB 109.5 . .
H1SA C1S H1SC 109.5 . .
H1SB C1S H1SC 109.5 . .
C2S C1S H1SA 109.5 . .
C2S C1S H1SB 109.5 . .
C2S C1S H1SC 109.5 . .
C1S C2S H2SA 105.7 . .
C1S C2S H2SB 105.7 . .
H2SA C2S H2SB 106.1 . .
C3S C2S C1S 126.6(5) . .
C3S C2S H2SA 105.7 . .
C3S C2S H2SB 105.7 . .
C2S C3S H3SA 104.4 . .
C2S C3S H3SB 104.4 . .
C2S C3S C4S 131.3(4) . .
H3SA C3S H3SB 105.6 . .
C4S C3S H3SA 104.4 . .
C4S C3S H3SB 104.4 . .
C3S C4S H4SA 108.7 . .
C3S C4S H4SB 108.7 . .
C3S C4S C5S 114.4(6) . .
H4SA C4S H4SB 107.6 . .
C5S C4S H4SA 108.7 . .
C5S C4S H4SB 108.7 . .
C4S C5S H5SA 109.5 . .
C4S C5S H5SB 109.5 . .
C4S C5S H5SC 109.5 . .
H5SA C5S H5SB 109.5 . .
H5SA C5S H5SC 109.5 . .
H5SB C5S H5SC 109.5 . .
H6SA C6S H6SB 109.5 . .
H6SA C6S H6SC 109.5 . .
H6SB C6S H6SC 109.5 . .
C7S C6S H6SA 109.5 . .
C7S C6S H6SB 109.5 . .
C7S C6S H6SC 109.5 . .
C10S C9S H9S 120.0 . .
C10S C9S C8S 120.0 . .
C8S C9S H9S 120.0 . .
C9S C10S H10S 120.0 . .
C11S C10S C9S 120.0 . .
C11S C10S H10S 120.0 . .
C10S C11S H11S 120.0 . .
C10S C11S C12S 120.0 . .
C12S C11S H11S 120.0 . .
C11S C12S H12S 120.0 . .
C11S C12S C7S 120.0 . .
C7S C12S H12S 120.0 . .
C12S C7S C6S 119.3(17) . .
C12S C7S C8S 120.0 . .
C8S C7S C6S 120.7(17) . .
C9S C8S H8S 120.0 . .
C7S C8S C9S 120.0 . .
C7S C8S H8S 120.0 . .

loop_
_geom_bond_atom_site_label_1
_geom_bond_atom_site_label_2
_geom_bond_distance
_geom_bond_site_symmetry_2
C1 C2 1.499(3) .
C1 N1 1.270(3) .
C1 Co1 2.004(2) .
C2 H2 0.98(3) .
C2 N2 1.265(3) .
C4 O4 1.136(2) .
C4 Co1 1.7998(19) .
C5 O5 1.138(3) .
C5 Co1 1.835(3) .
C6 N6 1.156(3) .
C6 Co1 1.860(3) .
C7 C12 1.399(2) 8_565
C7 C12 1.399(2) .
C7 N6 1.406(3) .
C10 H10 0.9500 .
C10 C11 1.389(2) 8_565
C10 C11 1.389(2) .
C11 H11 0.9500 .
C11 C12 1.395(2) .
C12 C22 1.495(2) .
C22 C23 1.406(2) .
C22 C29 1.406(2) .
C23 C24 1.512(2) .
C23 C25 1.395(2) .
C24 H24A 0.9800 .
C24 H24B 0.9800 .
C24 H24C 0.9800 .
C25 H25 0.9500 .
C25 C26 1.394(3) .
C26 C27 1.509(3) .
C26 C28 1.389(3) .
C27 H27A 0.9800 .
C27 H27B 0.9800 .
C27 H27C 0.9800 .
C28 H28 0.9500 .
C28 C29 1.395(3) .
C29 C30 1.509(3) .
C30 H30A 0.9800 .
C30 H30B 0.9800 .
C30 H30C 0.9800 .
C31 C36 1.405(2) 8_565
C31 C36 1.405(2) .
C31 N2 1.427(3) .
C34 H34 0.9500 .
C34 C35 1.386(2) 8_565
C34 C35 1.386(2) .
C35 H35 0.9500 .
C35 C36 1.396(2) .
C36 C46 1.504(2) .
C46 C47 1.402(2) .
C46 C53 1.404(3) .
C47 C48 1.505(3) .
C47 C49 1.398(2) .
C48 H48A 0.9800 .
C48 H48B 0.9800 .
C48 H48C 0.9800 .
C49 H49 0.9500 .
C49 C50 1.382(3) .
C50 C51 1.511(2) .
C50 C52 1.392(3) .
C51 H51A 0.9800 .
C51 H51B 0.9800 .
C51 H51C 0.9800 .
C52 H52 0.9500 .
C52 C53 1.394(2) .
C53 C54 1.511(3) .
C54 H54A 0.9800 .
C54 H54B 0.9800 .
C54 H54C 0.9800 .
C55 C60 1.407(2) 8_565
C55 C60 1.407(2) .
C55 N1 1.413(3) .
C58 H58 0.9500 .
C58 C59 1.386(2) 8_565
C58 C59 1.386(2) .
C59 H59 0.9500 .
C59 C60 1.397(2) .
C60 C70 1.506(2) .
C70 C71 1.409(3) .
C70 C77 1.410(3) .
C71 C72 1.509(3) .
C71 C73 1.399(3) .
C72 H72A 0.9800 .
C72 H72B 0.9800 .
C72 H72C 0.9800 .
C73 H73 0.9500 .
C73 C74 1.386(3) .
C74 C75 1.516(3) .
C74 C76 1.386(3) .
C75 H75A 0.9800 .
C75 H75B 0.9800 .
C75 H75C 0.9800 .
C76 H76 0.9500 .
C76 C77 1.395(3) .
C77 C78 1.504(3) .
C78 H78A 0.9800 .
C78 H78B 0.9800 .
C78 H78C 0.9800 .
Co1 C4 1.7999(19) 8_565
C1S H1SA 0.9800 .
C1S H1SB 0.9800 .
C1S H1SC 0.9800 .
C1S C2S 1.496(7) .
C2S H2SA 0.9900 .
C2S H2SB 0.9900 .
C2S C3S 1.344(6) .
C3S H3SA 0.9900 .
C3S H3SB 0.9900 .
C3S C4S 1.517(7) .
C4S H4SA 0.9900 .
C4S H4SB 0.9900 .
C4S C5S 1.530(8) .
C5S H5SA 0.9800 .
C5S H5SB 0.9800 .
C5S H5SC 0.9800 .
C6S H6SA 0.9800 .
C6S H6SB 0.9800 .
C6S H6SC 0.9800 .
C6S C7S 1.426(19) .
C9S H9S 0.9500 .
C9S C10S 1.3900 .
C9S C8S 1.3900 .
C10S H10S 0.9500 .
C10S C11S 1.3900 .
C11S H11S 0.9500 .
C11S C12S 1.3900 .
C12S H12S 0.9500 .
C12S C7S 1.3900 .
C7S C8S 1.3900 .
C8S H8S 0.9500 .
